data_7702216
loop_
_publ_author_name
'Gu, Jin-Zhong'
'Cai, Yan'
'Wen, Min'
'Shi, Zi-Fa'
'Kirillov, Alexander M.'

_publ_section_title
;
 A new series of Cd(ii) metal-organic architectures driven by soft
 ether-bridged tricarboxylate spacers: synthesis, structural and
 topological versatility, and photocatalytic properties.
;
_journal_issue 40
_journal_name_full 'Dalton transactions (Cambridge, England : 2003)'
_journal_page_first 14327
_journal_page_last 14339
_journal_paper_doi 10.1039/c8dt02467g
_journal_volume 47
_journal_year 2018
_chemical_formula_sum 'C72 H62 Cd6 N8 O39'
_chemical_formula_weight 2337.69
_space_group_crystal_system triclinic
_space_group_IT_number 2
_space_group_name_Hall '-P 1'
_space_group_name_H-M_alt 'P -1'
_atom_sites_solution_hydrogens mixed
_audit_creation_method SHELXL-2014/7
_audit_update_record
;
2018-08-15 deposited with the CCDC.
2018-08-20 downloaded from the CCDC.
;
_cell_angle_alpha 98.376(5)
_cell_angle_beta 93.032(4)
_cell_angle_gamma 112.297(5)
_cell_formula_units_Z 2
_cell_length_a 13.1098(6)
_cell_length_b 16.5206(10)
_cell_length_c 19.7651(13)
_cell_measurement_reflns_used 24463
_cell_measurement_temperature 293(2)
_cell_measurement_theta_max 25.050
_cell_measurement_theta_min 3.334
_cell_volume 3891.0(4)
_computing_cell_refinement 'Bruker SAINT'
_computing_data_collection 'Bruker APEX2'
_computing_data_reduction 'Bruker SAINT'
_computing_molecular_graphics 'Bruker SHELXTL'
_computing_publication_material 'Bruker SHELXTL'
_computing_structure_refinement 'SHELXL-2014/7 (Sheldrick, 2014)'
_computing_structure_solution 'SHELXL-2014/7 (Sheldrick, 2014)'
_diffrn_ambient_temperature 293(2)
_diffrn_measured_fraction_theta_full 0.998
_diffrn_measured_fraction_theta_max 0.998
_diffrn_measurement_device_type 'Bruker APE-II CCD'
_diffrn_measurement_method '\f and \w scans'
_diffrn_radiation_type MoK\a
_diffrn_radiation_wavelength 0.71073
_diffrn_reflns_av_R_equivalents 0.0509
_diffrn_reflns_av_unetI/netI 0.1100
_diffrn_reflns_Laue_measured_fraction_full 0.998
_diffrn_reflns_Laue_measured_fraction_max 0.998
_diffrn_reflns_limit_h_max 15
_diffrn_reflns_limit_h_min -15
_diffrn_reflns_limit_k_max 19
_diffrn_reflns_limit_k_min -19
_diffrn_reflns_limit_l_max 23
_diffrn_reflns_limit_l_min -23
_diffrn_reflns_number 24463
_diffrn_reflns_point_group_measured_fraction_full 0.998
_diffrn_reflns_point_group_measured_fraction_max 0.998
_diffrn_reflns_theta_full 25.050
_diffrn_reflns_theta_max 25.050
_diffrn_reflns_theta_min 3.334
_diffrn_source 'fine-focus sealed tube'
_exptl_absorpt_coefficient_mu 1.715
_exptl_absorpt_correction_T_max 0.704
_exptl_absorpt_correction_T_min 0.664
_exptl_absorpt_correction_type multi-scan
_exptl_absorpt_process_details SADABS
_exptl_crystal_colour yellow
_exptl_crystal_density_diffrn 1.995
_exptl_crystal_description block
_exptl_crystal_F_000 2300
_exptl_crystal_size_max 0.260
_exptl_crystal_size_mid 0.230
_exptl_crystal_size_min 0.220
_exptl_transmission_factor_max 0.686
_exptl_transmission_factor_min 0.647
_refine_diff_density_max 1.809
_refine_diff_density_min -1.111
_refine_diff_density_rms 0.152
_refine_ls_extinction_method none
_refine_ls_goodness_of_fit_ref 1.082
_refine_ls_hydrogen_treatment constr
_refine_ls_matrix_type full
_refine_ls_number_parameters 1126
_refine_ls_number_reflns 13759
_refine_ls_number_restraints 60
_refine_ls_restrained_S_all 1.081
_refine_ls_R_factor_all 0.1042
_refine_ls_R_factor_gt 0.0570
_refine_ls_shift/su_max 0.001
_refine_ls_shift/su_mean 0.000
_refine_ls_structure_factor_coef Fsqd
_refine_ls_weighting_details 'w=1/[\s^2^(Fo^2^)+0.2967P] where P=(Fo^2^+2Fc^2^)/3'
_refine_ls_weighting_scheme calc
_refine_ls_wR_factor_gt 0.0718
_refine_ls_wR_factor_ref 0.0955
_reflns_Friedel_coverage 0.000
_reflns_number_gt 8476
_reflns_number_total 13759
_reflns_threshold_expression 'I > 2\s(I)'
_cod_data_source_file c8dt02467g2.cif
_cod_data_source_block 362-18Cd
_cod_database_code 7702216
_shelx_shelxl_version_number 2014/7
_shelx_space_group_comment
;
The symmetry employed for this shelxl refinement is uniquely defined
by the following loop, which should always be used as a source of
symmetry information in preference to the above space-group names.
They are only intended as comments.
;
_shelx_estimated_absorpt_t_min 0.664
_shelx_estimated_absorpt_t_max 0.704

loop_
_space_group_symop_operation_xyz
'x, y, z'
'-x, -y, -z'

loop_
_atom_site_label
_atom_site_type_symbol
_atom_site_fract_x
_atom_site_fract_y
_atom_site_fract_z
_atom_site_U_iso_or_equiv
_atom_site_adp_type
_atom_site_occupancy
_atom_site_site_symmetry_order
_atom_site_calc_flag
_atom_site_refinement_flags_posn
_atom_site_refinement_flags_adp
Cd1 Cd 0.99157(4) 0.41015(4) 0.13087(3) 0.03374(18) Uani 1 1 d . .
Cd2 Cd 0.75429(5) -0.03281(4) 0.43472(3) 0.03110(17) Uani 1 1 d . .
Cd3 Cd 1.23203(4) 0.54139(4) 0.05090(3) 0.03489(18) Uani 1 1 d . .
Cd4 Cd 0.99765(4) 0.11215(4) 0.34710(3) 0.03074(17) Uani 1 1 d . .
Cd5 Cd 1.23022(5) 0.37796(4) 0.33850(3) 0.03160(17) Uani 1 1 d . .
Cd6 Cd 0.78631(5) 0.13336(4) 0.15739(3) 0.03363(17) Uani 1 1 d . .
N1 N 0.7138(5) 0.0118(5) 0.5423(3) 0.0350(19) Uani 1 1 d . .
N2 N 0.6125(5) 0.0701(5) 0.6005(3) 0.0379(19) Uani 1 1 d . .
H2 H 0.5684 0.0967 0.6094 0.045 Uiso 1 1 calc R U
N3 N 0.5677(5) 0.1368(5) 0.4691(3) 0.0369(19) Uani 1 1 d . .
H3 H 0.5345 0.1567 0.4996 0.044 Uiso 1 1 calc R U
N4 N 0.6677(5) 0.0673(5) 0.4199(3) 0.0292(17) Uani 1 1 d . .
N5 N 1.2966(5) 0.5064(5) -0.0502(3) 0.0343(19) Uani 1 1 d . .
N6 N 1.4032(5) 0.4477(5) -0.1032(3) 0.0331(18) Uani 1 1 d . .
H6 H 1.4449 0.4186 -0.1109 0.040 Uiso 1 1 calc R U
N7 N 1.4082(5) 0.3612(5) 0.0247(3) 0.0342(18) Uani 1 1 d . .
H7 H 1.4463 0.3431 -0.0034 0.041 Uiso 1 1 calc R U
N8 N 1.3093(5) 0.4333(5) 0.0685(3) 0.0294(17) Uani 1 1 d . .
O1 O 0.8235(4) 0.2650(4) 0.1181(3) 0.0351(15) Uani 1 1 d . .
O2 O 0.8241(4) 0.3594(4) 0.0511(3) 0.0332(14) Uani 1 1 d . .
O3 O 0.2966(4) 0.0008(4) -0.0782(3) 0.0409(17) Uani 1 1 d . .
O4 O 0.4029(4) -0.0558(4) -0.1320(3) 0.0345(15) Uani 1 1 d . .
O5 O 0.7945(4) 0.1475(4) -0.0215(3) 0.0473(19) Uani 1 1 d . .
O6 O 0.9213(4) -0.1177(4) -0.2363(3) 0.0409(16) Uani 1 1 d . .
O7 O 0.9468(4) -0.0069(4) -0.2906(3) 0.0424(17) Uani 1 1 d . .
O8 O 1.1818(4) 0.4238(4) 0.2439(3) 0.0345(15) Uani 1 1 d . .
O9 O 1.1715(4) 0.5075(3) 0.1696(2) 0.0249(13) Uani 1 1 d . .
O10 O 1.5547(4) 0.8608(4) 0.4165(3) 0.0362(15) Uani 1 1 d . .
O11 O 1.6795(4) 0.8165(4) 0.3728(3) 0.0417(16) Uani 1 1 d . .
O12 O 1.1832(4) 0.6130(4) 0.3235(3) 0.0388(17) Uani 1 1 d . .
O13 O 1.0839(4) 0.7804(4) 0.6127(2) 0.0306(11) Uani 1 1 d . U
O14 O 1.0676(4) 0.8720(4) 0.5463(2) 0.0299(11) Uani 1 1 d . U
O15 O 1.1652(4) 0.1410(4) 0.4297(3) 0.0348(15) Uani 1 1 d . .
O16 O 1.1568(4) 0.2479(4) 0.3789(3) 0.0325(14) Uani 1 1 d . .
O17 O 1.5806(4) 0.5447(4) 0.6331(3) 0.0376(15) Uani 1 1 d . .
O18 O 1.6887(4) 0.4964(4) 0.5746(3) 0.0381(16) Uani 1 1 d . .
O19 O 1.1903(4) 0.3424(5) 0.5241(3) 0.073(3) Uani 1 1 d . .
O20 O 1.0616(4) 0.5955(4) 0.7473(3) 0.0367(15) Uani 1 1 d . .
O21 O 1.0630(4) 0.4905(4) 0.8044(3) 0.0374(15) Uani 1 1 d . .
O22 O 0.8219(4) -0.0077(4) 0.3297(2) 0.0277(11) Uani 1 1 d . U
O23 O 0.8231(4) 0.0685(4) 0.2476(2) 0.0320(12) Uani 1 1 d . U
O24 O 0.3209(4) -0.3203(3) 0.1195(3) 0.0302(14) Uani 1 1 d . .
O25 O 0.4495(4) -0.3637(4) 0.0798(3) 0.0322(14) Uani 1 1 d . .
O26 O 0.8142(4) -0.1236(4) 0.1869(3) 0.0460(19) Uani 1 1 d . .
O27 O 0.9347(4) -0.3985(4) -0.0191(3) 0.0332(15) Uani 1 1 d . .
O28 O 0.9495(4) -0.2975(4) -0.0843(3) 0.0397(16) Uani 1 1 d . .
O29 O 0.9056(4) -0.0615(4) 0.4566(3) 0.0483(17) Uani 1 1 d . .
H29A H 0.8841 -0.0855 0.4913 0.058 Uiso 1 1 d R U
H29B H 0.9294 -0.0800 0.4277 0.058 Uiso 1 1 d R U
O30 O 1.0744(4) 0.5643(4) 0.0700(3) 0.0370(15) Uani 1 1 d . .
H30A H 1.0316 0.5754 0.0424 0.044 Uiso 1 1 d R U
H30B H 1.0832 0.6012 0.0977 0.044 Uiso 1 1 d R U
O31 O 1.0629(4) 0.3791(4) 0.3608(3) 0.0467(17) Uani 1 1 d . .
H31A H 1.0255 0.3871 0.3279 0.056 Uiso 1 1 d R U
H31B H 1.0181 0.3298 0.3691 0.056 Uiso 1 1 d R U
O32 O 1.2647(5) 0.2802(4) 0.2543(3) 0.0561(19) Uani 1 1 d . .
H32A H 1.3132 0.2698 0.2736 0.067 Uiso 1 1 d R U
H32B H 1.2082 0.2314 0.2485 0.067 Uiso 1 1 d R U
O33 O 0.7995(4) 0.2309(4) 0.2574(3) 0.0512(18) Uani 1 1 d . .
H33A H 0.8415 0.2842 0.2556 0.061 Uiso 1 1 d R U
H33B H 0.8326 0.2272 0.2943 0.061 Uiso 1 1 d R U
O34 O 0.9561(4) 0.1475(4) 0.1338(3) 0.0576(19) Uani 1 1 d . .
H34A H 0.9858 0.1951 0.1179 0.069 Uiso 1 1 d R U
H34B H 0.9936 0.1375 0.1656 0.069 Uiso 1 1 d R U
O35 O 0.0846(6) 0.1576(5) 0.6730(3) 0.098(3) Uani 1 1 d . .
H35A H 0.1477 0.1790 0.6603 0.118 Uiso 1 1 d R U
H35B H 0.0434 0.1088 0.6839 0.118 Uiso 1 1 d R U
O36 O 0.4203(7) 0.5830(8) 0.7012(5) 0.209(7) Uani 1 1 d . .
H36A H 0.4693 0.5716 0.6800 0.250 Uiso 1 1 d R U
H36B H 0.4603 0.6284 0.7113 0.250 Uiso 1 1 d R U
O37 O 0.4506(9) 0.2459(10) 0.2718(10) 0.353(12) Uani 1 1 d . .
H37A H 0.4421 0.2496 0.2251 0.423 Uiso 1 1 d R U
H37B H 0.4455 0.1946 0.2531 0.423 Uiso 1 1 d R U
O38 O 0.1336(6) 0.6846(4) 0.1916(3) 0.070(2) Uani 1 1 d . .
H38A H 0.1973 0.6928 0.1800 0.083 Uiso 1 1 d R U
H38B H 0.1556 0.6648 0.2273 0.083 Uiso 1 1 d R U
O39 O 0.5598(8) 0.9149(8) 0.7909(5) 0.209(7) Uani 1 1 d . .
H39A H 0.5109 0.9233 0.8141 0.251 Uiso 1 1 d R U
H39B H 0.6208 0.9454 0.8210 0.251 Uiso 1 1 d R U
C1 C 0.7833(6) 0.2841(5) 0.0661(4) 0.0214(18) Uani 1 1 d . .
C2 C 0.6796(6) 0.2140(5) 0.0242(4) 0.0239(19) Uani 1 1 d . .
C3 C 0.6884(6) 0.1462(5) -0.0196(4) 0.026(2) Uani 1 1 d . .
C4 C 0.5953(6) 0.0779(5) -0.0571(4) 0.028(2) Uani 1 1 d . .
H4 H 0.6030 0.0318 -0.0866 0.034 Uiso 1 1 calc R U
C5 C 0.4913(6) 0.0786(5) -0.0506(4) 0.0222(18) Uani 1 1 d . .
C6 C 0.3900(6) 0.0026(5) -0.0893(4) 0.028(2) Uani 1 1 d . .
C7 C 0.4823(6) 0.1467(6) -0.0049(4) 0.035(2) Uani 1 1 d . .
H7A H 0.4126 0.1471 0.0009 0.042 Uiso 1 1 calc R U
C8 C 0.5761(6) 0.2142(5) 0.0322(4) 0.030(2) Uani 1 1 d . .
H8 H 0.5690 0.2599 0.0626 0.037 Uiso 1 1 calc R U
C9 C 0.8151(6) 0.0958(6) -0.0768(4) 0.035(2) Uani 1 1 d . .
C10 C 0.8324(6) 0.1279(6) -0.1370(4) 0.041(2) Uani 1 1 d . .
H10 H 0.8241 0.1803 -0.1418 0.049 Uiso 1 1 calc R U
C11 C 0.8629(6) 0.0808(6) -0.1909(4) 0.034(2) Uani 1 1 d . .
H11 H 0.8742 0.1017 -0.2322 0.041 Uiso 1 1 calc R U
C12 C 0.8768(6) 0.0021(6) -0.1837(4) 0.0245(19) Uani 1 1 d . .
C13 C 0.9175(6) -0.0437(6) -0.2392(4) 0.031(2) Uani 1 1 d . .
C14 C 0.8549(7) -0.0278(6) -0.1230(4) 0.049(3) Uani 1 1 d . .
H14 H 0.8605 -0.0811 -0.1180 0.059 Uiso 1 1 calc R U
C15 C 0.8243(7) 0.0181(7) -0.0684(5) 0.051(3) Uani 1 1 d . .
H15 H 0.8107 -0.0034 -0.0274 0.062 Uiso 1 1 calc R U
C16 C 1.2166(6) 0.4961(5) 0.2238(4) 0.0189(18) Uani 1 1 d . .
C17 C 1.3138(5) 0.5750(5) 0.2645(4) 0.0210(18) Uani 1 1 d . .
C18 C 1.2942(6) 0.6329(5) 0.3143(4) 0.024(2) Uani 1 1 d . .
C19 C 1.3794(6) 0.7044(5) 0.3514(4) 0.0251(19) Uani 1 1 d . .
H19 H 1.3645 0.7428 0.3850 0.030 Uiso 1 1 calc R U
C20 C 1.4883(6) 0.7209(5) 0.3400(4) 0.0237(19) Uani 1 1 d . .
C21 C 1.5809(6) 0.8040(6) 0.3792(4) 0.029(2) Uani 1 1 d . .
C22 C 1.5105(6) 0.6623(5) 0.2916(4) 0.029(2) Uani 1 1 d . .
H22 H 1.5832 0.6716 0.2843 0.034 Uiso 1 1 calc R U
C23 C 1.4216(6) 0.5885(6) 0.2539(4) 0.029(2) Uani 1 1 d . .
H23 H 1.4355 0.5484 0.2214 0.035 Uiso 1 1 calc R U
C24 C 1.1643(6) 0.6617(5) 0.3824(4) 0.031(2) Uani 1 1 d . .
C25 C 1.1256(6) 0.7270(6) 0.3729(4) 0.038(2) Uani 1 1 d . .
H25 H 1.1169 0.7401 0.3293 0.046 Uiso 1 1 calc R U
C26 C 1.1004(6) 0.7724(5) 0.4298(4) 0.031(2) Uani 1 1 d . .
H26 H 1.0734 0.8159 0.4242 0.038 Uiso 1 1 calc R U
C27 C 1.1146(6) 0.7538(6) 0.4951(4) 0.0278(15) Uani 1 1 d . U
C28 C 1.0886(6) 0.8052(6) 0.5545(4) 0.0275(11) Uani 1 1 d . U
C29 C 1.1540(6) 0.6892(6) 0.5028(4) 0.034(2) Uani 1 1 d . .
H29 H 1.1647 0.6766 0.5464 0.040 Uiso 1 1 calc R U
C30 C 1.1779(7) 0.6429(6) 0.4463(4) 0.043(2) Uani 1 1 d . .
H30 H 1.2033 0.5985 0.4519 0.051 Uiso 1 1 calc R U
C31 C 1.2028(6) 0.2193(6) 0.4231(4) 0.027(2) Uani 1 1 d . .
C32 C 1.3058(6) 0.2857(6) 0.4673(4) 0.026(2) Uani 1 1 d . .
C33 C 1.2978(6) 0.3476(5) 0.5187(4) 0.0251(19) Uani 1 1 d . .
C34 C 1.3895(6) 0.4130(6) 0.5576(4) 0.037(2) Uani 1 1 d . .
H34 H 1.3818 0.4550 0.5914 0.045 Uiso 1 1 calc R U
C35 C 1.4934(6) 0.4158(5) 0.5457(4) 0.0210(18) Uani 1 1 d . .
C36 C 1.5939(6) 0.4899(5) 0.5869(4) 0.0252(19) Uani 1 1 d . .
C37 C 1.5047(6) 0.3546(6) 0.4953(4) 0.044(3) Uani 1 1 d . .
H37 H 1.5749 0.3572 0.4868 0.053 Uiso 1 1 calc R U
C38 C 1.4107(6) 0.2889(6) 0.4571(4) 0.044(3) Uani 1 1 d . .
H38 H 1.4183 0.2460 0.4239 0.053 Uiso 1 1 calc R U
C39 C 1.1721(7) 0.3923(7) 0.5822(5) 0.046(3) Uani 1 1 d . .
C40 C 1.1404(7) 0.4586(7) 0.5720(5) 0.054(3) Uani 1 1 d . .
H40 H 1.1360 0.4730 0.5284 0.065 Uiso 1 1 calc R U
C41 C 1.1147(7) 0.5049(7) 0.6282(4) 0.047(3) Uani 1 1 d . .
H41 H 1.0972 0.5534 0.6230 0.056 Uiso 1 1 calc R U
C42 C 1.1147(6) 0.4798(6) 0.6921(4) 0.029(2) Uani 1 1 d . .
C43 C 1.0789(6) 0.5259(6) 0.7517(4) 0.025(2) Uani 1 1 d . .
C44 C 1.1471(6) 0.4109(6) 0.7004(4) 0.038(2) Uani 1 1 d . .
H44 H 1.1495 0.3943 0.7432 0.046 Uiso 1 1 calc R U
C45 C 1.1758(7) 0.3670(6) 0.6441(5) 0.048(3) Uani 1 1 d . .
H45 H 1.1976 0.3206 0.6489 0.057 Uiso 1 1 calc R U
C46 C 0.7817(6) 0.0017(5) 0.2734(4) 0.0218(12) Uani 1 1 d . U
C47 C 0.6815(6) -0.0783(5) 0.2346(3) 0.0207(14) Uani 1 1 d . U
C48 C 0.7034(6) -0.1393(6) 0.1898(4) 0.027(2) Uani 1 1 d . .
C49 C 0.6184(6) -0.2145(6) 0.1523(4) 0.030(2) Uani 1 1 d . .
H49 H 0.6343 -0.2572 0.1238 0.036 Uiso 1 1 calc R U
C50 C 0.5108(6) -0.2247(5) 0.1581(4) 0.0237(19) Uani 1 1 d . .
C51 C 0.4202(6) -0.3086(5) 0.1165(4) 0.0260(19) Uani 1 1 d . .
C52 C 0.4855(6) -0.1655(5) 0.2028(4) 0.026(2) Uani 1 1 d . .
H52 H 0.4120 -0.1747 0.2080 0.031 Uiso 1 1 calc R U
C53 C 0.5733(5) -0.0902(5) 0.2407(4) 0.026(2) Uani 1 1 d . .
H53 H 0.5577 -0.0481 0.2701 0.031 Uiso 1 1 calc R U
C54 C 0.8416(6) -0.1735(6) 0.1343(5) 0.036(2) Uani 1 1 d . .
C55 C 0.8497(7) -0.1491(6) 0.0707(5) 0.047(3) Uani 1 1 d . .
H55 H 0.8343 -0.1006 0.0626 0.056 Uiso 1 1 calc R U
C56 C 0.8808(7) -0.1971(6) 0.0188(5) 0.049(3) Uani 1 1 d . .
H56 H 0.8879 -0.1800 -0.0240 0.059 Uiso 1 1 calc R U
C57 C 0.9017(6) -0.2705(6) 0.0297(4) 0.029(2) Uani 1 1 d . .
C58 C 0.9298(6) -0.3247(6) -0.0274(4) 0.031(2) Uani 1 1 d . .
C59 C 0.8923(6) -0.2950(6) 0.0936(4) 0.035(2) Uani 1 1 d . .
H59 H 0.9050 -0.3447 0.1014 0.042 Uiso 1 1 calc R U
C60 C 0.8635(6) -0.2449(6) 0.1461(4) 0.043(3) Uani 1 1 d . .
H60 H 0.8592 -0.2601 0.1897 0.051 Uiso 1 1 calc R U
C61 C 0.7206(7) -0.0007(6) 0.6097(4) 0.039(2) Uani 1 1 d . .
H61 H 0.7612 -0.0300 0.6274 0.047 Uiso 1 1 calc R U
C62 C 0.6598(7) 0.0356(7) 0.6457(5) 0.050(3) Uani 1 1 d . .
H62 H 0.6516 0.0370 0.6922 0.060 Uiso 1 1 calc R U
C63 C 0.6487(6) 0.0541(6) 0.5390(4) 0.031(2) Uani 1 1 d . .
C64 C 0.6261(6) 0.0832(5) 0.4768(4) 0.031(2) Uani 1 1 d . .
C65 C 0.5742(7) 0.1514(6) 0.4025(4) 0.039(2) Uani 1 1 d . .
H65 H 0.5418 0.1838 0.3813 0.047 Uiso 1 1 calc R U
C66 C 0.6360(6) 0.1102(6) 0.3738(4) 0.037(2) Uani 1 1 d . .
H66 H 0.6546 0.1106 0.3291 0.044 Uiso 1 1 calc R U
C67 C 1.3073(6) 0.5278(6) -0.1152(4) 0.038(2) Uani 1 1 d . .
H67 H 1.2735 0.5610 -0.1341 0.046 Uiso 1 1 calc R U
C68 C 1.3742(7) 0.4930(6) -0.1471(5) 0.047(3) Uani 1 1 d . .
H68 H 1.3960 0.4992 -0.1907 0.056 Uiso 1 1 calc R U
C69 C 1.3556(6) 0.4562(6) -0.0456(4) 0.028(2) Uani 1 1 d . .
C70 C 1.3602(6) 0.4187(6) 0.0145(4) 0.030(2) Uani 1 1 d . .
C71 C 1.3859(6) 0.3370(6) 0.0864(4) 0.042(2) Uani 1 1 d . .
H71 H 1.4080 0.2978 0.1064 0.051 Uiso 1 1 calc R U
C72 C 1.3243(6) 0.3820(6) 0.1134(4) 0.038(2) Uani 1 1 d . .
H72 H 1.2969 0.3782 0.1558 0.046 Uiso 1 1 calc R U

loop_
_atom_site_aniso_label
_atom_site_aniso_U_11
_atom_site_aniso_U_22
_atom_site_aniso_U_33
_atom_site_aniso_U_23
_atom_site_aniso_U_13
_atom_site_aniso_U_12
Cd1 0.0196(3) 0.0391(5) 0.0314(3) -0.0137(3) 0.0031(3) 0.0065(3)
Cd2 0.0257(3) 0.0293(4) 0.0340(3) -0.0033(3) 0.0063(3) 0.0089(3)
Cd3 0.0207(3) 0.0283(4) 0.0462(4) -0.0121(3) 0.0059(3) 0.0056(3)
Cd4 0.0201(3) 0.0327(4) 0.0295(3) -0.0116(3) 0.0040(3) 0.0055(3)
Cd5 0.0273(3) 0.0270(4) 0.0324(3) 0.0020(3) -0.0044(3) 0.0039(3)
Cd6 0.0258(3) 0.0330(4) 0.0311(3) -0.0014(3) -0.0043(3) 0.0029(3)
N1 0.024(4) 0.040(5) 0.040(4) -0.005(4) -0.002(4) 0.016(4)
N2 0.026(4) 0.042(5) 0.046(4) -0.002(4) 0.004(4) 0.016(4)
N3 0.039(4) 0.035(5) 0.039(4) -0.002(4) 0.008(4) 0.020(4)
N4 0.025(4) 0.030(5) 0.029(4) -0.007(4) 0.003(3) 0.011(3)
N5 0.027(4) 0.036(5) 0.036(4) -0.015(4) -0.002(3) 0.016(3)
N6 0.033(4) 0.032(5) 0.041(4) 0.002(4) 0.011(4) 0.021(4)
N7 0.032(4) 0.035(5) 0.038(4) 0.003(4) 0.012(4) 0.016(4)
N8 0.019(3) 0.037(5) 0.027(4) -0.005(4) 0.004(3) 0.009(3)
O1 0.032(3) 0.034(4) 0.028(3) -0.004(3) -0.008(3) 0.006(3)
O2 0.023(3) 0.025(4) 0.042(3) -0.002(3) 0.006(3) 0.001(3)
O3 0.018(3) 0.053(5) 0.042(4) -0.001(3) -0.004(3) 0.007(3)
O4 0.026(3) 0.032(4) 0.035(3) -0.007(3) -0.005(3) 0.006(3)
O5 0.025(3) 0.057(5) 0.047(4) -0.034(4) 0.003(3) 0.018(3)
O6 0.047(4) 0.038(4) 0.044(4) -0.007(3) 0.004(3) 0.027(3)
O7 0.039(3) 0.050(5) 0.038(3) -0.008(3) 0.011(3) 0.022(3)
O8 0.036(3) 0.030(4) 0.030(3) 0.004(3) -0.007(3) 0.005(3)
O9 0.023(3) 0.030(4) 0.019(3) 0.000(3) -0.004(2) 0.010(3)
O10 0.032(3) 0.029(4) 0.035(3) -0.018(3) 0.000(3) 0.007(3)
O11 0.025(3) 0.036(4) 0.052(4) -0.005(3) 0.005(3) 0.003(3)
O12 0.019(3) 0.047(4) 0.035(3) -0.025(3) 0.003(3) 0.007(3)
O13 0.024(2) 0.035(3) 0.027(2) -0.003(2) 0.007(2) 0.008(2)
O14 0.024(2) 0.036(3) 0.026(2) -0.007(2) 0.002(2) 0.013(2)
O15 0.034(3) 0.017(4) 0.047(4) -0.002(3) -0.005(3) 0.007(3)
O16 0.025(3) 0.032(4) 0.032(3) 0.004(3) -0.011(3) 0.003(3)
O17 0.031(3) 0.032(4) 0.038(3) -0.002(3) -0.002(3) 0.002(3)
O18 0.020(3) 0.039(4) 0.044(4) -0.003(3) -0.010(3) 0.005(3)
O19 0.020(3) 0.105(7) 0.061(4) -0.052(4) -0.003(3) 0.015(4)
O20 0.040(3) 0.033(4) 0.035(3) -0.008(3) -0.004(3) 0.019(3)
O21 0.043(3) 0.042(4) 0.030(3) -0.004(3) 0.012(3) 0.022(3)
O22 0.026(2) 0.030(3) 0.022(2) -0.0023(19) -0.0024(19) 0.009(2)
O23 0.033(3) 0.023(3) 0.029(2) 0.0001(19) -0.002(2) 0.000(2)
O24 0.019(3) 0.027(4) 0.037(3) -0.005(3) 0.002(3) 0.004(2)
O25 0.028(3) 0.025(4) 0.034(3) -0.012(3) -0.001(3) 0.006(3)
O26 0.013(3) 0.051(4) 0.058(4) -0.036(4) 0.003(3) 0.010(3)
O27 0.026(3) 0.035(4) 0.038(3) -0.010(3) -0.004(3) 0.017(3)
O28 0.041(3) 0.035(4) 0.040(4) -0.004(3) 0.020(3) 0.013(3)
O29 0.040(4) 0.048(5) 0.056(4) 0.008(3) -0.008(3) 0.018(3)
O30 0.034(3) 0.032(4) 0.046(4) 0.000(3) -0.014(3) 0.019(3)
O31 0.030(3) 0.052(5) 0.063(4) 0.028(4) -0.008(3) 0.016(3)
O32 0.055(4) 0.056(5) 0.054(4) 0.000(4) 0.011(3) 0.022(4)
O33 0.063(4) 0.039(5) 0.036(3) -0.001(3) -0.004(3) 0.008(3)
O34 0.041(4) 0.074(6) 0.070(4) 0.039(4) 0.007(3) 0.027(4)
O35 0.148(7) 0.082(7) 0.092(6) 0.044(5) 0.040(5) 0.063(6)
O36 0.133(9) 0.213(15) 0.198(11) -0.098(11) 0.068(8) 0.020(9)
O37 0.155(12) 0.223(19) 0.65(3) -0.09(2) -0.026(16) 0.107(12)
O38 0.124(6) 0.065(6) 0.047(4) 0.020(4) 0.024(4) 0.061(5)
O39 0.140(9) 0.253(16) 0.198(11) -0.125(11) 0.017(8) 0.097(10)
C1 0.025(4) 0.019(5) 0.021(4) -0.008(4) 0.003(4) 0.013(4)
C2 0.020(4) 0.020(5) 0.022(4) 0.002(4) -0.002(4) -0.001(4)
C3 0.024(4) 0.023(5) 0.030(4) -0.009(4) 0.010(4) 0.010(4)
C4 0.024(4) 0.021(5) 0.030(5) -0.008(4) 0.003(4) 0.005(4)
C5 0.017(4) 0.021(5) 0.023(4) 0.002(4) -0.003(3) 0.002(3)
C6 0.026(5) 0.023(5) 0.024(4) 0.001(4) -0.010(4) 0.001(4)
C7 0.015(4) 0.039(6) 0.042(5) -0.004(5) 0.006(4) 0.003(4)
C8 0.029(5) 0.023(5) 0.032(5) -0.019(4) -0.003(4) 0.013(4)
C9 0.015(4) 0.037(6) 0.038(5) -0.021(5) 0.003(4) 0.002(4)
C10 0.040(5) 0.040(7) 0.048(6) -0.007(5) 0.010(5) 0.026(5)
C11 0.035(5) 0.041(6) 0.026(4) 0.005(4) 0.005(4) 0.016(4)
C12 0.017(4) 0.032(6) 0.024(4) 0.000(4) 0.009(4) 0.010(4)
C13 0.018(4) 0.042(7) 0.022(4) -0.012(5) 0.001(4) 0.007(4)
C14 0.075(7) 0.042(7) 0.044(6) 0.008(5) 0.030(5) 0.036(6)
C15 0.066(7) 0.056(8) 0.038(5) 0.001(6) 0.018(5) 0.033(6)
C16 0.016(4) 0.026(5) 0.018(4) 0.003(4) 0.010(3) 0.010(4)
C17 0.018(4) 0.018(5) 0.022(4) -0.002(4) -0.001(3) 0.004(3)
C18 0.015(4) 0.033(5) 0.021(4) -0.006(4) 0.001(3) 0.009(4)
C19 0.027(4) 0.021(5) 0.024(4) -0.007(4) 0.010(4) 0.009(4)
C20 0.021(4) 0.028(5) 0.018(4) 0.001(4) 0.001(3) 0.006(4)
C21 0.029(5) 0.024(5) 0.028(5) 0.002(4) -0.003(4) 0.006(4)
C22 0.022(4) 0.032(6) 0.025(4) -0.002(4) 0.001(4) 0.007(4)
C23 0.025(4) 0.037(6) 0.027(4) 0.000(4) 0.005(4) 0.017(4)
C24 0.019(4) 0.016(5) 0.049(6) -0.009(4) 0.012(4) 0.000(4)
C25 0.040(5) 0.056(7) 0.015(4) -0.005(5) 0.004(4) 0.020(5)
C26 0.019(4) 0.027(5) 0.041(5) -0.007(4) 0.003(4) 0.006(4)
C27 0.018(3) 0.033(4) 0.027(2) -0.007(3) 0.004(3) 0.008(3)
C28 0.019(2) 0.033(3) 0.026(2) -0.005(2) 0.006(2) 0.008(2)
C29 0.033(5) 0.036(6) 0.030(5) 0.004(4) 0.010(4) 0.011(4)
C30 0.043(5) 0.039(7) 0.049(6) 0.006(5) 0.007(5) 0.020(5)
C31 0.023(4) 0.023(6) 0.027(5) -0.012(4) 0.004(4) 0.007(4)
C32 0.023(4) 0.039(6) 0.016(4) 0.001(4) -0.009(4) 0.014(4)
C33 0.024(4) 0.030(5) 0.020(4) -0.002(4) 0.004(4) 0.011(4)
C34 0.032(5) 0.032(6) 0.035(5) -0.011(4) 0.002(4) 0.005(4)
C35 0.019(4) 0.015(5) 0.025(4) 0.007(4) -0.002(4) 0.003(3)
C36 0.030(5) 0.015(5) 0.025(4) 0.005(4) -0.002(4) 0.002(4)
C37 0.027(5) 0.054(7) 0.043(5) -0.014(5) -0.005(4) 0.016(5)
C38 0.028(5) 0.056(7) 0.043(5) -0.023(5) -0.009(4) 0.024(5)
C39 0.028(5) 0.056(8) 0.035(5) -0.023(6) 0.015(5) 0.006(5)
C40 0.057(6) 0.073(9) 0.030(5) 0.005(6) 0.021(5) 0.023(6)
C41 0.065(6) 0.050(7) 0.037(5) 0.004(5) 0.022(5) 0.034(5)
C42 0.025(4) 0.028(5) 0.026(4) -0.006(4) 0.006(4) 0.005(4)
C43 0.011(4) 0.032(6) 0.023(4) -0.001(4) -0.006(4) 0.000(4)
C44 0.045(5) 0.039(6) 0.029(5) -0.004(5) -0.001(4) 0.019(5)
C45 0.044(6) 0.021(6) 0.079(7) -0.011(6) 0.003(6) 0.020(5)
C46 0.022(2) 0.023(3) 0.019(2) -0.0026(18) 0.0037(19) 0.0089(19)
C47 0.021(3) 0.021(3) 0.018(3) 0.003(3) 0.002(2) 0.007(2)
C48 0.024(4) 0.040(6) 0.020(4) -0.001(4) 0.009(4) 0.020(4)
C49 0.022(4) 0.031(6) 0.026(4) -0.012(4) -0.002(4) 0.005(4)
C50 0.020(4) 0.025(5) 0.021(4) -0.001(4) -0.004(4) 0.005(4)
C51 0.024(4) 0.023(5) 0.026(4) 0.001(4) -0.001(4) 0.006(4)
C52 0.017(4) 0.030(5) 0.025(4) -0.005(4) 0.007(4) 0.007(4)
C53 0.021(4) 0.024(5) 0.036(5) -0.006(4) 0.005(4) 0.015(4)
C54 0.016(4) 0.035(6) 0.045(6) -0.024(5) 0.007(4) 0.009(4)
C55 0.061(6) 0.031(6) 0.058(6) 0.000(5) 0.007(6) 0.031(5)
C56 0.058(6) 0.048(7) 0.045(6) -0.003(5) 0.018(5) 0.027(5)
C57 0.014(4) 0.022(5) 0.042(5) -0.004(4) 0.006(4) 0.001(4)
C58 0.013(4) 0.031(6) 0.037(5) -0.013(5) -0.005(4) 0.004(4)
C59 0.026(4) 0.041(6) 0.041(5) -0.001(5) 0.013(4) 0.017(4)
C60 0.033(5) 0.057(8) 0.036(5) -0.009(5) 0.013(4) 0.019(5)
C61 0.044(6) 0.037(6) 0.042(5) 0.011(5) 0.001(5) 0.021(5)
C62 0.045(6) 0.067(8) 0.044(6) 0.020(6) 0.010(5) 0.024(6)
C63 0.030(5) 0.020(5) 0.036(5) -0.007(4) 0.001(4) 0.007(4)
C64 0.028(5) 0.017(5) 0.041(5) -0.006(4) 0.005(4) 0.006(4)
C65 0.055(6) 0.039(6) 0.035(5) 0.006(5) 0.013(5) 0.032(5)
C66 0.033(5) 0.036(6) 0.036(5) 0.008(5) 0.004(4) 0.008(4)
C67 0.032(5) 0.046(7) 0.034(5) -0.005(5) 0.001(4) 0.016(5)
C68 0.052(6) 0.055(8) 0.043(6) 0.004(5) 0.004(5) 0.033(6)
C69 0.018(4) 0.025(5) 0.038(5) 0.001(4) 0.008(4) 0.005(4)
C70 0.020(4) 0.025(5) 0.036(5) -0.017(4) -0.006(4) 0.010(4)
C71 0.039(5) 0.050(7) 0.041(5) 0.016(5) 0.011(5) 0.018(5)
C72 0.031(5) 0.052(7) 0.031(5) -0.001(5) 0.006(4) 0.018(5)

loop_
_atom_type_symbol
_atom_type_description
_atom_type_scat_dispersion_real
_atom_type_scat_dispersion_imag
_atom_type_scat_source
C C 0.0033 0.0016 'International Tables Vol C Tables 4.2.6.8 and 6.1.1.4'
H H 0.0000 0.0000 'International Tables Vol C Tables 4.2.6.8 and 6.1.1.4'
N N 0.0061 0.0033 'International Tables Vol C Tables 4.2.6.8 and 6.1.1.4'
O O 0.0106 0.0060 'International Tables Vol C Tables 4.2.6.8 and 6.1.1.4'
Cd Cd -0.8075 1.2024 'International Tables Vol C Tables 4.2.6.8 and 6.1.1.4'

loop_
_geom_angle_atom_site_label_1
_geom_angle_atom_site_label_2
_geom_angle_atom_site_label_3
_geom_angle
_geom_angle_site_symmetry_1
_geom_angle_site_symmetry_3
O21 Cd1 O9 86.90(18) 2_766 .
O21 Cd1 O28 168.8(2) 2_766 2_755
O9 Cd1 O28 91.83(18) . 2_755
O21 Cd1 O2 90.60(18) 2_766 .
O9 Cd1 O2 151.37(19) . .
O28 Cd1 O2 95.76(18) 2_755 .
O21 Cd1 O27 136.2(2) 2_766 2_755
O9 Cd1 O27 83.59(16) . 2_755
O28 Cd1 O27 54.43(19) 2_755 2_755
O2 Cd1 O27 78.61(16) . 2_755
O21 Cd1 O1 103.12(19) 2_766 .
O9 Cd1 O1 155.37(18) . .
O28 Cd1 O1 73.97(18) 2_755 .
O2 Cd1 O1 52.32(18) . .
O27 Cd1 O1 103.07(17) 2_755 .
O21 Cd1 O20 54.06(19) 2_766 2_766
O9 Cd1 O20 92.62(16) . 2_766
O28 Cd1 O20 115.0(2) 2_755 2_766
O2 Cd1 O20 108.85(17) . 2_766
O27 Cd1 O20 168.41(17) 2_755 2_766
O1 Cd1 O20 76.10(17) . 2_766
O29 Cd2 N1 103.9(2) . .
O29 Cd2 O22 84.05(19) . .
N1 Cd2 O22 153.5(2) . .
O29 Cd2 N4 151.4(2) . .
N1 Cd2 N4 74.2(2) . .
O22 Cd2 N4 86.7(2) . .
O29 Cd2 O11 83.32(19) . 1_445
N1 Cd2 O11 124.8(2) . 1_445
O22 Cd2 O11 80.76(19) . 1_445
N4 Cd2 O11 121.72(19) . 1_445
O29 Cd2 O10 128.2(2) . 1_445
N1 Cd2 O10 84.3(2) . 1_445
O22 Cd2 O10 110.82(16) . 1_445
N4 Cd2 O10 80.3(2) . 1_445
O11 Cd2 O10 53.11(17) 1_445 1_445
O30 Cd3 N5 130.5(2) . .
O30 Cd3 O24 84.36(17) . 1_665
N5 Cd3 O24 120.4(2) . 1_665
O30 Cd3 N8 137.8(2) . .
N5 Cd3 N8 73.3(2) . .
O24 Cd3 N8 115.17(19) 1_665 .
O30 Cd3 O27 69.56(17) . 2_755
N5 Cd3 O27 88.9(2) . 2_755
O24 Cd3 O27 149.74(17) 1_665 2_755
N8 Cd3 O27 78.19(19) . 2_755
O30 Cd3 O9 68.45(17) . .
N5 Cd3 O9 150.9(2) . .
O24 Cd3 O9 78.87(17) 1_665 .
N8 Cd3 O9 78.77(19) . .
O27 Cd3 O9 77.46(17) 2_755 .
O7 Cd4 O14 132.5(2) 2_755 2_766
O7 Cd4 O22 83.20(19) 2_755 .
O14 Cd4 O22 77.70(17) 2_766 .
O7 Cd4 O16 108.11(19) 2_755 .
O14 Cd4 O16 92.77(18) 2_766 .
O22 Cd4 O16 168.53(18) . .
O7 Cd4 O13 169.30(17) 2_755 2_766
O14 Cd4 O13 54.67(18) 2_766 2_766
O22 Cd4 O13 91.79(17) . 2_766
O16 Cd4 O13 77.37(17) . 2_766
O7 Cd4 O6 54.1(2) 2_755 2_755
O14 Cd4 O6 172.2(2) 2_766 2_755
O22 Cd4 O6 108.57(17) . 2_755
O16 Cd4 O6 80.46(18) . 2_755
O13 Cd4 O6 119.47(19) 2_766 2_755
O7 Cd4 O15 81.81(18) 2_755 .
O14 Cd4 O15 77.76(17) 2_766 .
O22 Cd4 O15 129.27(19) . .
O16 Cd4 O15 53.03(17) . .
O13 Cd4 O15 108.57(16) 2_766 .
O6 Cd4 O15 100.86(18) 2_755 .
O8 Cd5 O31 79.09(19) . .
O8 Cd5 O16 132.60(18) . .
O31 Cd5 O16 80.0(2) . .
O8 Cd5 O17 106.8(2) . 2_866
O31 Cd5 O17 143.3(2) . 2_866
O16 Cd5 O17 115.22(19) . 2_866
O8 Cd5 O32 81.1(2) . .
O31 Cd5 O32 127.3(2) . .
O16 Cd5 O32 78.6(2) . .
O17 Cd5 O32 89.2(2) 2_866 .
O8 Cd5 O18 107.3(2) . 2_866
O31 Cd5 O18 87.60(19) . 2_866
O16 Cd5 O18 113.76(19) . 2_866
O17 Cd5 O18 55.85(18) 2_866 2_866
O32 Cd5 O18 145.09(19) . 2_866
O34 Cd6 O1 86.1(2) . .
O34 Cd6 O4 147.9(2) . 2_655
O1 Cd6 O4 105.29(19) . 2_655
O34 Cd6 O33 109.5(2) . .
O1 Cd6 O33 77.8(2) . .
O4 Cd6 O33 102.26(19) 2_655 .
O34 Cd6 O23 84.2(2) . .
O1 Cd6 O23 145.05(17) . .
O4 Cd6 O23 100.62(19) 2_655 .
O33 Cd6 O23 74.05(19) . .
O34 Cd6 O3 92.0(2) . 2_655
O1 Cd6 O3 118.55(19) . 2_655
O4 Cd6 O3 56.15(17) 2_655 2_655
O33 Cd6 O3 154.5(2) . 2_655
O23 Cd6 O3 95.30(19) . 2_655
C63 N1 C61 105.5(7) . .
C63 N1 Cd2 111.4(6) . .
C61 N1 Cd2 142.2(6) . .
C63 N2 C62 106.5(7) . .
C63 N2 H2 126.7 . .
C62 N2 H2 126.7 . .
C65 N3 C64 105.5(7) . .
C65 N3 H3 127.3 . .
C64 N3 H3 127.3 . .
C64 N4 C66 106.4(7) . .
C64 N4 Cd2 108.3(6) . .
C66 N4 Cd2 145.0(5) . .
C69 N5 C67 104.7(7) . .
C69 N5 Cd3 113.6(6) . .
C67 N5 Cd3 141.1(6) . .
C69 N6 C68 108.0(7) . .
C69 N6 H6 126.0 . .
C68 N6 H6 126.0 . .
C71 N7 C70 108.3(7) . .
C71 N7 H7 125.9 . .
C70 N7 H7 125.9 . .
C70 N8 C72 105.9(7) . .
C70 N8 Cd3 109.3(6) . .
C72 N8 Cd3 144.8(5) . .
C1 O1 Cd6 132.6(5) . .
C1 O1 Cd1 89.5(5) . .
Cd6 O1 Cd1 134.8(2) . .
C1 O2 Cd1 95.4(5) . .
C6 O3 Cd6 89.8(5) . 2_655
C6 O4 Cd6 91.6(4) . 2_655
C3 O5 C9 118.7(5) . .
C13 O6 Cd4 88.4(5) . 2_755
C13 O7 Cd4 96.8(6) . 2_755
C16 O8 Cd5 133.1(5) . .
C16 O9 Cd1 117.1(5) . .
C16 O9 Cd3 135.6(4) . .
Cd1 O9 Cd3 97.11(15) . .
C21 O10 Cd2 89.6(4) . 1_665
C21 O11 Cd2 95.0(5) . 1_665
C18 O12 C24 115.7(5) . .
C28 O13 Cd4 89.0(5) . 2_766
C28 O14 Cd4 95.0(5) . 2_766
C31 O15 Cd4 89.9(5) . .
C31 O16 Cd5 128.2(5) . .
C31 O16 Cd4 94.7(5) . .
Cd5 O16 Cd4 136.3(2) . .
C36 O17 Cd5 92.2(4) . 2_866
C36 O18 Cd5 91.0(5) . 2_866
C33 O19 C39 117.9(6) . .
C43 O20 Cd1 85.7(5) . 2_766
C43 O21 Cd1 98.1(5) . 2_766
C46 O22 Cd2 134.1(5) . .
C46 O22 Cd4 101.1(5) . .
Cd2 O22 Cd4 110.55(18) . .
C46 O23 Cd6 140.8(5) . .
C51 O24 Cd3 101.2(5) . 1_445
C54 O26 C48 118.1(5) . .
C58 O27 Cd1 90.0(5) . 2_755
C58 O27 Cd3 121.0(4) . 2_755
Cd1 O27 Cd3 95.22(17) 2_755 2_755
C58 O28 Cd1 95.0(5) . 2_755
Cd2 O29 H29A 95.4 . .
Cd2 O29 H29B 120.0 . .
H29A O29 H29B 125.3 . .
Cd3 O30 H30A 129.0 . .
Cd3 O30 H30B 113.3 . .
H30A O30 H30B 97.1 . .
Cd5 O31 H31A 115.7 . .
Cd5 O31 H31B 113.2 . .
H31A O31 H31B 101.5 . .
Cd5 O32 H32A 103.6 . .
Cd5 O32 H32B 106.4 . .
H32A O32 H32B 104.3 . .
Cd6 O33 H33A 112.3 . .
Cd6 O33 H33B 118.8 . .
H33A O33 H33B 96.9 . .
Cd6 O34 H34A 108.7 . .
Cd6 O34 H34B 113.8 . .
H34A O34 H34B 118.4 . .
H35A O35 H35B 136.9 . .
H36A O36 H36B 87.8 . .
H37A O37 H37B 79.5 . .
H38A O38 H38B 84.7 . .
H39A O39 H39B 100.1 . .
O2 C1 O1 121.5(7) . .
O2 C1 C2 120.2(7) . .
O1 C1 C2 118.2(7) . .
C3 C2 C8 119.2(7) . .
C3 C2 C1 118.9(7) . .
C8 C2 C1 121.8(7) . .
C2 C3 O5 115.8(6) . .
C2 C3 C4 121.3(7) . .
O5 C3 C4 122.8(7) . .
C5 C4 C3 119.9(7) . .
C5 C4 H4 120.0 . .
C3 C4 H4 120.0 . .
C4 C5 C7 118.6(6) . .
C4 C5 C6 119.9(7) . .
C7 C5 C6 121.4(7) . .
O3 C6 O4 122.5(7) . .
O3 C6 C5 118.7(7) . .
O4 C6 C5 118.8(7) . .
O3 C6 Cd6 62.3(4) . 2_655
O4 C6 Cd6 60.2(4) . 2_655
C5 C6 Cd6 178.8(6) . 2_655
C5 C7 C8 120.7(7) . .
C5 C7 H7A 119.7 . .
C8 C7 H7A 119.7 . .
C2 C8 C7 120.2(7) . .
C2 C8 H8 119.9 . .
C7 C8 H8 119.9 . .
C10 C9 C15 122.2(9) . .
C10 C9 O5 118.1(9) . .
C15 C9 O5 119.6(9) . .
C9 C10 C11 118.8(9) . .
C9 C10 H10 120.6 . .
C11 C10 H10 120.6 . .
C10 C11 C12 120.9(8) . .
C10 C11 H11 119.5 . .
C12 C11 H11 119.5 . .
C14 C12 C11 117.3(8) . .
C14 C12 C13 122.2(8) . .
C11 C12 C13 120.5(8) . .
O6 C13 O7 120.5(8) . .
O6 C13 C12 121.3(9) . .
O7 C13 C12 118.2(9) . .
O6 C13 Cd4 64.5(5) . 2_755
O7 C13 Cd4 56.1(4) . 2_755
C12 C13 Cd4 174.0(7) . 2_755
C12 C14 C15 122.8(9) . .
C12 C14 H14 118.6 . .
C15 C14 H14 118.6 . .
C9 C15 C14 117.9(9) . .
C9 C15 H15 121.0 . .
C14 C15 H15 121.0 . .
O8 C16 O9 121.7(7) . .
O8 C16 C17 120.6(6) . .
O9 C16 C17 117.6(7) . .
C18 C17 C23 119.3(7) . .
C18 C17 C16 119.4(6) . .
C23 C17 C16 121.3(7) . .
C19 C18 C17 120.8(7) . .
C19 C18 O12 123.3(7) . .
C17 C18 O12 115.8(6) . .
C18 C19 C20 120.8(7) . .
C18 C19 H19 119.6 . .
C20 C19 H19 119.6 . .
C22 C20 C19 119.5(7) . .
C22 C20 C21 120.9(7) . .
C19 C20 C21 119.6(7) . .
O11 C21 O10 121.8(7) . .
O11 C21 C20 120.1(7) . .
O10 C21 C20 118.0(7) . .
C20 C22 C23 119.0(7) . .
C20 C22 H22 120.5 . .
C23 C22 H22 120.5 . .
C17 C23 C22 120.5(7) . .
C17 C23 H23 119.7 . .
C22 C23 H23 119.7 . .
C30 C24 C25 120.8(8) . .
C30 C24 O12 121.6(8) . .
C25 C24 O12 117.5(8) . .
C26 C25 C24 118.4(8) . .
C26 C25 H25 120.8 . .
C24 C25 H25 120.8 . .
C25 C26 C27 121.0(8) . .
C25 C26 H26 119.5 . .
C27 C26 H26 119.5 . .
C29 C27 C26 119.0(8) . .
C29 C27 C28 122.0(8) . .
C26 C27 C28 119.0(8) . .
O14 C28 O13 120.5(7) . .
O14 C28 C27 119.4(8) . .
O13 C28 C27 120.1(8) . .
O14 C28 Cd4 57.7(4) . 2_766
O13 C28 Cd4 63.4(4) . 2_766
C27 C28 Cd4 169.8(5) . 2_766
C27 C29 C30 120.4(8) . .
C27 C29 H29 119.8 . .
C30 C29 H29 119.8 . .
C24 C30 C29 120.3(9) . .
C24 C30 H30 119.8 . .
C29 C30 H30 119.8 . .
O15 C31 O16 121.9(7) . .
O15 C31 C32 120.8(7) . .
O16 C31 C32 117.3(8) . .
C33 C32 C38 117.6(7) . .
C33 C32 C31 119.8(7) . .
C38 C32 C31 122.5(7) . .
C34 C33 C32 122.2(7) . .
C34 C33 O19 123.3(7) . .
C32 C33 O19 114.3(6) . .
C33 C34 C35 119.1(8) . .
C33 C34 H34 120.4 . .
C35 C34 H34 120.4 . .
C37 C35 C34 120.4(7) . .
C37 C35 C36 120.8(7) . .
C34 C35 C36 118.8(7) . .
O18 C36 O17 120.9(7) . .
O18 C36 C35 119.9(7) . .
O17 C36 C35 119.2(7) . .
O18 C36 Cd5 61.2(4) . 2_866
O17 C36 Cd5 59.8(4) . 2_866
C35 C36 Cd5 178.9(6) . 2_866
C35 C37 C38 119.3(7) . .
C35 C37 H37 120.3 . .
C38 C37 H37 120.3 . .
C32 C38 C37 121.3(8) . .
C32 C38 H38 119.4 . .
C37 C38 H38 119.4 . .
C40 C39 C45 123.0(9) . .
C40 C39 O19 117.3(10) . .
C45 C39 O19 119.4(10) . .
C39 C40 C41 118.1(9) . .
C39 C40 H40 121.0 . .
C41 C40 H40 121.0 . .
C42 C41 C40 120.8(9) . .
C42 C41 H41 119.6 . .
C40 C41 H41 119.6 . .
C44 C42 C41 119.3(8) . .
C44 C42 C43 120.2(8) . .
C41 C42 C43 120.5(8) . .
O21 C43 O20 122.1(8) . .
O21 C43 C42 117.0(8) . .
O20 C43 C42 120.8(8) . .
O21 C43 Cd1 55.1(4) . 2_766
O20 C43 Cd1 67.0(4) . 2_766
C42 C43 Cd1 172.0(6) . 2_766
C42 C44 C45 119.3(8) . .
C42 C44 H44 120.4 . .
C45 C44 H44 120.4 . .
C39 C45 C44 119.6(9) . .
C39 C45 H45 120.2 . .
C44 C45 H45 120.2 . .
O23 C46 O22 123.2(7) . .
O23 C46 C47 120.2(6) . .
O22 C46 C47 116.4(7) . .
C48 C47 C53 119.1(7) . .
C48 C47 C46 116.8(6) . .
C53 C47 C46 124.0(7) . .
C47 C48 O26 116.0(7) . .
C47 C48 C49 121.3(7) . .
O26 C48 C49 122.6(7) . .
C50 C49 C48 118.7(7) . .
C50 C49 H49 120.6 . .
C48 C49 H49 120.6 . .
C52 C50 C49 121.6(7) . .
C52 C50 C51 121.4(7) . .
C49 C50 C51 116.9(7) . .
O24 C51 O25 122.6(7) . .
O24 C51 C50 119.3(7) . .
O25 C51 C50 118.1(6) . .
C50 C52 C53 118.4(6) . .
C50 C52 H52 120.8 . .
C53 C52 H52 120.8 . .
C47 C53 C52 120.7(7) . .
C47 C53 H53 119.7 . .
C52 C53 H53 119.7 . .
C60 C54 C55 120.4(8) . .
C60 C54 O26 120.1(9) . .
C55 C54 O26 119.5(9) . .
C54 C55 C56 119.4(9) . .
C54 C55 H55 120.3 . .
C56 C55 H55 120.3 . .
C55 C56 C57 120.9(9) . .
C55 C56 H56 119.6 . .
C57 C56 H56 119.6 . .
C59 C57 C56 119.3(8) . .
C59 C57 C58 120.0(8) . .
C56 C57 C58 120.7(8) . .
O28 C58 O27 120.0(8) . .
O28 C58 C57 120.1(8) . .
O27 C58 C57 119.8(8) . .
C57 C59 C60 119.5(9) . .
C57 C59 H59 120.3 . .
C60 C59 H59 120.3 . .
C54 C60 C59 120.5(9) . .
C54 C60 H60 119.7 . .
C59 C60 H60 119.7 . .
C62 C61 N1 109.8(8) . .
C62 C61 H61 125.1 . .
N1 C61 H61 125.1 . .
C61 C62 N2 106.4(8) . .
C61 C62 H62 126.8 . .
N2 C62 H62 126.8 . .
N1 C63 N2 111.7(8) . .
N1 C63 C64 121.6(8) . .
N2 C63 C64 126.6(8) . .
N4 C64 N3 110.6(8) . .
N4 C64 C63 122.6(8) . .
N3 C64 C63 126.7(8) . .
C66 C65 N3 107.4(8) . .
C66 C65 H65 126.3 . .
N3 C65 H65 126.3 . .
C65 C66 N4 110.2(8) . .
C65 C66 H66 124.9 . .
N4 C66 H66 124.9 . .
C68 C67 N5 109.8(8) . .
C68 C67 H67 125.1 . .
N5 C67 H67 125.1 . .
N6 C68 C67 106.6(8) . .
N6 C68 H68 126.7 . .
C67 C68 H68 126.7 . .
N5 C69 N6 110.8(8) . .
N5 C69 C70 120.6(8) . .
N6 C69 C70 128.6(8) . .
N8 C70 N7 110.2(8) . .
N8 C70 C69 122.2(7) . .
N7 C70 C69 127.5(8) . .
N7 C71 C72 106.0(8) . .
N7 C71 H71 127.0 . .
C72 C71 H71 127.0 . .
N8 C72 C71 109.6(8) . .
N8 C72 H72 125.2 . .
C71 C72 H72 125.2 . .

loop_
_geom_bond_atom_site_label_1
_geom_bond_atom_site_label_2
_geom_bond_distance
_geom_bond_site_symmetry_2
Cd1 O21 2.285(5) 2_766
Cd1 O9 2.304(5) .
Cd1 O28 2.361(6) 2_755
Cd1 O2 2.421(5) .
Cd1 O27 2.469(5) 2_755
Cd1 O1 2.535(5) .
Cd1 O20 2.547(6) 2_766
Cd2 O29 2.243(5) .
Cd2 N1 2.305(7) .
Cd2 O22 2.331(5) .
Cd2 N4 2.375(6) .
Cd2 O11 2.406(5) 1_445
Cd2 O10 2.508(5) 1_445
Cd3 O30 2.278(5) .
Cd3 N5 2.294(6) .
Cd3 O24 2.308(5) 1_665
Cd3 N8 2.419(7) .
Cd3 O27 2.501(5) 2_755
Cd3 O9 2.587(5) .
Cd4 O7 2.299(6) 2_755
Cd4 O14 2.333(5) 2_766
Cd4 O22 2.367(5) .
Cd4 O16 2.383(5) .
Cd4 O13 2.459(5) 2_766
Cd4 O6 2.483(6) 2_755
Cd4 O15 2.514(5) .
Cd5 O8 2.263(5) .
Cd5 O31 2.266(5) .
Cd5 O16 2.279(6) .
Cd5 O17 2.310(5) 2_866
Cd5 O32 2.331(6) .
Cd5 O18 2.341(5) 2_866
Cd6 O34 2.230(5) .
Cd6 O1 2.301(6) .
Cd6 O4 2.306(5) 2_655
Cd6 O33 2.315(5) .
Cd6 O23 2.327(5) .
Cd6 O3 2.351(5) 2_655
N1 C63 1.296(9) .
N1 C61 1.379(10) .
N2 C63 1.355(9) .
N2 C62 1.365(10) .
N2 H2 0.8600 .
N3 C65 1.373(10) .
N3 C64 1.392(9) .
N3 H3 0.8600 .
N4 C64 1.311(9) .
N4 C66 1.370(10) .
N5 C69 1.340(9) .
N5 C67 1.380(10) .
N6 C69 1.341(9) .
N6 C68 1.352(10) .
N6 H6 0.8600 .
N7 C71 1.350(10) .
N7 C70 1.354(9) .
N7 H7 0.8600 .
N8 C70 1.328(9) .
N8 C72 1.369(10) .
O1 C1 1.264(8) .
O2 C1 1.243(9) .
O3 C6 1.244(8) .
O3 Cd6 2.351(5) 2_655
O4 C6 1.255(9) .
O4 Cd6 2.306(5) 2_655
O5 C3 1.385(8) .
O5 C9 1.390(9) .
O6 C13 1.252(10) .
O6 Cd4 2.483(6) 2_755
O7 C13 1.262(10) .
O7 Cd4 2.299(6) 2_755
O8 C16 1.241(9) .
O9 C16 1.268(8) .
O10 C21 1.270(9) .
O10 Cd2 2.508(5) 1_665
O11 C21 1.246(8) .
O11 Cd2 2.406(5) 1_665
O12 C18 1.393(8) .
O12 C24 1.404(9) .
O13 C28 1.274(9) .
O13 Cd4 2.459(5) 2_766
O14 C28 1.264(9) .
O14 Cd4 2.333(5) 2_766
O15 C31 1.227(10) .
O16 C31 1.277(9) .
O17 C36 1.257(9) .
O17 Cd5 2.310(5) 2_866
O18 C36 1.247(8) .
O18 Cd5 2.341(5) 2_866
O19 C33 1.389(8) .
O19 C39 1.400(9) .
O20 C43 1.267(9) .
O20 Cd1 2.547(6) 2_766
O21 C43 1.257(9) .
O21 Cd1 2.285(5) 2_766
O22 C46 1.261(8) .
O23 C46 1.230(9) .
O24 C51 1.247(8) .
O24 Cd3 2.308(5) 1_445
O25 C51 1.265(8) .
O26 C54 1.380(8) .
O26 C48 1.381(8) .
O27 C58 1.279(10) .
O27 Cd1 2.469(5) 2_755
O27 Cd3 2.501(5) 2_755
O28 C58 1.274(10) .
O28 Cd1 2.361(6) 2_755
O29 H29A 0.8500 .
O29 H29B 0.7456 .
O30 H30A 0.8499 .
O30 H30B 0.7268 .
O31 H31A 0.8500 .
O31 H31B 0.8500 .
O32 H32A 0.8094 .
O32 H32B 0.8500 .
O33 H33A 0.8501 .
O33 H33B 0.8501 .
O34 H34A 0.8500 .
O34 H34B 0.8501 .
O35 H35A 0.8359 .
O35 H35B 0.8501 .
O36 H36A 0.8500 .
O36 H36B 0.7233 .
O37 H37A 0.9359 .
O37 H37B 0.8499 .
O38 H38A 0.8435 .
O38 H38B 0.8964 .
O39 H39A 0.8500 .
O39 H39B 0.8971 .
C1 C2 1.510(9) .
C2 C3 1.359(10) .
C2 C8 1.375(9) .
C3 C4 1.388(9) .
C4 C5 1.380(9) .
C4 H4 0.9300 .
C5 C7 1.382(10) .
C5 C6 1.507(9) .
C6 Cd6 2.655(7) 2_655
C7 C8 1.386(9) .
C7 H7A 0.9300 .
C8 H8 0.9300 .
C9 C10 1.365(12) .
C9 C15 1.368(12) .
C10 C11 1.393(10) .
C10 H10 0.9300 .
C11 C12 1.405(11) .
C11 H11 0.9300 .
C12 C14 1.366(11) .
C12 C13 1.479(10) .
C13 Cd4 2.750(8) 2_755
C14 C15 1.392(11) .
C14 H14 0.9300 .
C15 H15 0.9300 .
C16 C17 1.515(9) .
C17 C18 1.375(9) .
C17 C23 1.377(9) .
C18 C19 1.357(9) .
C19 C20 1.386(9) .
C19 H19 0.9300 .
C20 C22 1.382(10) .
C20 C21 1.512(10) .
C22 C23 1.402(9) .
C22 H22 0.9300 .
C23 H23 0.9300 .
C24 C30 1.363(11) .
C24 C25 1.386(11) .
C25 C26 1.386(10) .
C25 H25 0.9300 .
C26 C27 1.390(10) .
C26 H26 0.9300 .
C27 C29 1.374(11) .
C27 C28 1.478(10) .
C28 Cd4 2.749(8) 2_766
C29 C30 1.378(10) .
C29 H29 0.9300 .
C30 H30 0.9300 .
C31 C32 1.504(9) .
C32 C33 1.373(10) .
C32 C38 1.383(9) .
C33 C34 1.370(9) .
C34 C35 1.379(9) .
C34 H34 0.9300 .
C35 C37 1.369(10) .
C35 C36 1.507(9) .
C36 Cd5 2.672(7) 2_866
C37 C38 1.384(10) .
C37 H37 0.9300 .
C38 H38 0.9300 .
C39 C40 1.347(13) .
C39 C45 1.353(13) .
C40 C41 1.387(11) .
C40 H40 0.9300 .
C41 C42 1.385(11) .
C41 H41 0.9300 .
C42 C44 1.383(11) .
C42 C43 1.503(10) .
C43 Cd1 2.758(8) 2_766
C44 C45 1.386(11) .
C44 H44 0.9300 .
C45 H45 0.9300 .
C46 C47 1.530(9) .
C47 C48 1.368(9) .
C47 C53 1.370(9) .
C48 C49 1.389(9) .
C49 C50 1.369(9) .
C49 H49 0.9300 .
C50 C52 1.368(10) .
C50 C51 1.524(9) .
C52 C53 1.409(9) .
C52 H52 0.9300 .
C53 H53 0.9300 .
C54 C60 1.363(12) .
C54 C55 1.373(12) .
C55 C56 1.378(11) .
C55 H55 0.9300 .
C56 C57 1.382(12) .
C56 H56 0.9300 .
C57 C59 1.379(11) .
C57 C58 1.486(10) .
C59 C60 1.392(10) .
C59 H59 0.9300 .
C60 H60 0.9300 .
C61 C62 1.342(11) .
C61 H61 0.9300 .
C62 H62 0.9300 .
C63 C64 1.439(11) .
C65 C66 1.339(10) .
C65 H65 0.9300 .
C66 H66 0.9300 .
C67 C68 1.354(10) .
C67 H67 0.9300 .
C68 H68 0.9300 .
C69 C70 1.427(11) .
C71 C72 1.369(11) .
C71 H71 0.9300 .
C72 H72 0.9300 .

loop_
_geom_hbond_atom_site_label_D
_geom_hbond_atom_site_label_H
_geom_hbond_atom_site_label_A
_geom_hbond_distance_DH
_geom_hbond_distance_HA
_geom_hbond_distance_DA
_geom_hbond_angle_DHA
_geom_hbond_site_symmetry_A
C72 H72 O8 0.93 2.58 3.405(10) 148.6 .
C67 H67 O2 0.93 2.63 3.165(10) 117.1 2_765
C61 H61 O15 0.93 2.54 3.233(10) 132.1 2_756
C30 H30 O18 0.93 2.50 3.372(11) 156.0 2_866
C15 H15 O3 0.93 2.58 3.373(11) 143.2 2_655
C10 H10 O38 0.93 2.45 3.307(12) 152.8 2_665
O39 H39A O4 0.85 1.92 2.768(10) 178.8 1_566
O38 H38B O12 0.90 2.26 3.151(8) 170.3 1_455
O38 H38A O24 0.84 2.12 2.925(8) 159.1 1_565
O37 H37B O39 0.85 1.86 2.713(16) 176.8 2_666
O36 H36B O37 0.72 1.92 2.640(18) 170.1 2_666
O36 H36A O17 0.85 1.92 2.774(10) 179.1 1_455
O35 H35B O7 0.85 2.00 2.855(10) 179.6 1_456
O35 H35A O11 0.84 2.37 3.157(9) 157.8 2_766
O34 H34B O6 0.85 1.88 2.733(8) 178.8 2_755
O34 H34A O28 0.85 1.82 2.672(9) 179.4 2_755
O33 H33B O13 0.85 2.13 2.983(7) 179.2 2_766
O33 H33A O20 0.85 1.92 2.771(8) 179.0 2_766
O32 H32B O6 0.85 1.97 2.819(9) 179.0 2_755
O32 H32A O37 0.81 1.99 2.719(12) 150.3 1_655
O31 H31B O13 0.85 1.90 2.754(8) 179.3 2_766
O31 H31A O20 0.85 1.95 2.796(7) 179.4 2_766
O30 H30B O38 0.73 2.05 2.751(8) 161.5 1_655
O30 H30A O27 0.85 1.92 2.768(7) 179.3 1_565
O29 H29B O35 0.75 2.16 2.845(9) 152.6 2_656
O29 H29A O15 0.85 1.94 2.792(8) 179.7 2_756
N7 H7 O25 0.86 2.07 2.851(8) 150.7 2_755
N6 H6 O25 0.86 2.04 2.829(8) 152.8 2_755
N3 H3 O10 0.86 2.07 2.845(9) 149.4 2_766
N2 H2 O10 0.86 2.06 2.855(8) 153.9 2_766

loop_
_geom_torsion_atom_site_label_1
_geom_torsion_atom_site_label_2
_geom_torsion_atom_site_label_3
_geom_torsion_atom_site_label_4
_geom_torsion
_geom_torsion_site_symmetry_1
_geom_torsion_site_symmetry_4
Cd1 O2 C1 O1 11.6(7) . .
Cd1 O2 C1 C2 -171.8(6) . .
Cd6 O1 C1 O2 -172.7(5) . .
Cd1 O1 C1 O2 -11.0(7) . .
Cd6 O1 C1 C2 10.5(10) . .
Cd1 O1 C1 C2 172.3(6) . .
O2 C1 C2 C3 106.3(9) . .
O1 C1 C2 C3 -76.9(9) . .
O2 C1 C2 C8 -77.5(10) . .
O1 C1 C2 C8 99.3(9) . .
C8 C2 C3 O5 -176.0(7) . .
C1 C2 C3 O5 0.3(11) . .
C8 C2 C3 C4 0.9(13) . .
C1 C2 C3 C4 177.2(7) . .
C9 O5 C3 C2 -162.9(8) . .
C9 O5 C3 C4 20.3(12) . .
C2 C3 C4 C5 0.6(13) . .
O5 C3 C4 C5 177.2(7) . .
C3 C4 C5 C7 -1.9(12) . .
C3 C4 C5 C6 -177.6(7) . .
Cd6 O3 C6 O4 1.5(8) 2_655 .
Cd6 O3 C6 C5 -179.3(6) 2_655 .
Cd6 O4 C6 O3 -1.6(8) 2_655 .
Cd6 O4 C6 C5 179.2(6) 2_655 .
C4 C5 C6 O3 173.9(7) . .
C7 C5 C6 O3 -1.8(12) . .
C4 C5 C6 O4 -6.9(11) . .
C7 C5 C6 O4 177.5(8) . .
C4 C5 C7 C8 1.8(13) . .
C6 C5 C7 C8 177.5(7) . .
C3 C2 C8 C7 -1.0(12) . .
C1 C2 C8 C7 -177.1(8) . .
C5 C7 C8 C2 -0.4(13) . .
C3 O5 C9 C10 80.4(10) . .
C3 O5 C9 C15 -103.7(9) . .
C15 C9 C10 C11 -1.4(12) . .
O5 C9 C10 C11 174.4(6) . .
C9 C10 C11 C12 -0.7(12) . .
C10 C11 C12 C14 2.6(12) . .
C10 C11 C12 C13 -175.3(7) . .
Cd4 O6 C13 O7 3.0(7) 2_755 .
Cd4 O6 C13 C12 -178.2(6) 2_755 .
Cd4 O7 C13 O6 -3.3(8) 2_755 .
Cd4 O7 C13 C12 177.9(5) 2_755 .
C14 C12 C13 O6 8.4(12) . .
C11 C12 C13 O6 -173.8(7) . .
C14 C12 C13 O7 -172.8(7) . .
C11 C12 C13 O7 5.0(11) . .
C11 C12 C14 C15 -2.7(13) . .
C13 C12 C14 C15 175.2(8) . .
C10 C9 C15 C14 1.4(13) . .
O5 C9 C15 C14 -174.3(7) . .
C12 C14 C15 C9 0.7(14) . .
Cd5 O8 C16 O9 -176.0(4) . .
Cd5 O8 C16 C17 2.7(10) . .
Cd1 O9 C16 O8 20.9(9) . .
Cd3 O9 C16 O8 -115.3(7) . .
Cd1 O9 C16 C17 -157.9(5) . .
Cd3 O9 C16 C17 66.0(9) . .
O8 C16 C17 C18 -90.7(9) . .
O9 C16 C17 C18 88.1(9) . .
O8 C16 C17 C23 87.6(9) . .
O9 C16 C17 C23 -93.6(9) . .
C23 C17 C18 C19 1.9(12) . .
C16 C17 C18 C19 -179.7(7) . .
C23 C17 C18 O12 -177.9(7) . .
C16 C17 C18 O12 0.5(11) . .
C24 O12 C18 C19 -11.4(12) . .
C24 O12 C18 C17 168.5(7) . .
C17 C18 C19 C20 0.2(13) . .
O12 C18 C19 C20 -180.0(7) . .
C18 C19 C20 C22 -2.0(12) . .
C18 C19 C20 C21 176.4(7) . .
Cd2 O11 C21 O10 -6.9(9) 1_665 .
Cd2 O11 C21 C20 170.8(6) 1_665 .
Cd2 O10 C21 O11 6.6(8) 1_665 .
Cd2 O10 C21 C20 -171.2(6) 1_665 .
C22 C20 C21 O11 -6.5(12) . .
C19 C20 C21 O11 175.1(7) . .
C22 C20 C21 O10 171.3(8) . .
C19 C20 C21 O10 -7.1(11) . .
C19 C20 C22 C23 1.7(12) . .
C21 C20 C22 C23 -176.7(7) . .
C18 C17 C23 C22 -2.2(12) . .
C16 C17 C23 C22 179.5(7) . .
C20 C22 C23 C17 0.3(12) . .
C18 O12 C24 C30 -76.4(10) . .
C18 O12 C24 C25 106.8(8) . .
C30 C24 C25 C26 -0.5(13) . .
O12 C24 C25 C26 176.3(6) . .
C24 C25 C26 C27 0.8(12) . .
C25 C26 C27 C29 -0.2(12) . .
C25 C26 C27 C28 178.8(7) . .
Cd4 O14 C28 O13 -9.1(8) 2_766 .
Cd4 O14 C28 C27 168.5(6) 2_766 .
Cd4 O13 C28 O14 8.6(7) 2_766 .
Cd4 O13 C28 C27 -169.0(6) 2_766 .
C29 C27 C28 O14 170.1(7) . .
C26 C27 C28 O14 -8.9(11) . .
C29 C27 C28 O13 -12.2(12) . .
C26 C27 C28 O13 168.8(7) . .
C29 C27 C28 Cd4 -119(3) . 2_766
C26 C27 C28 Cd4 62(4) . 2_766
C26 C27 C29 C30 -0.7(12) . .
C28 C27 C29 C30 -179.7(7) . .
C25 C24 C30 C29 -0.5(13) . .
O12 C24 C30 C29 -177.2(7) . .
C27 C29 C30 C24 1.1(13) . .
Cd4 O15 C31 O16 -7.0(8) . .
Cd4 O15 C31 C32 173.0(6) . .
Cd5 O16 C31 O15 -163.5(6) . .
Cd4 O16 C31 O15 7.4(8) . .
Cd5 O16 C31 C32 16.5(9) . .
Cd4 O16 C31 C32 -172.6(6) . .
O15 C31 C32 C33 -107.2(9) . .
O16 C31 C32 C33 72.8(10) . .
O15 C31 C32 C38 74.7(11) . .
O16 C31 C32 C38 -105.3(9) . .
C38 C32 C33 C34 2.4(13) . .
C31 C32 C33 C34 -175.8(8) . .
C38 C32 C33 O19 177.7(8) . .
C31 C32 C33 O19 -0.6(11) . .
C39 O19 C33 C34 -15.7(13) . .
C39 O19 C33 C32 169.1(9) . .
C32 C33 C34 C35 -1.5(13) . .
O19 C33 C34 C35 -176.2(8) . .
C33 C34 C35 C37 0.8(13) . .
C33 C34 C35 C36 177.8(7) . .
Cd5 O18 C36 O17 0.6(8) 2_866 .
Cd5 O18 C36 C35 -179.8(6) 2_866 .
Cd5 O17 C36 O18 -0.6(8) 2_866 .
Cd5 O17 C36 C35 179.8(6) 2_866 .
C37 C35 C36 O18 0.7(12) . .
C34 C35 C36 O18 -176.3(7) . .
C37 C35 C36 O17 -179.7(8) . .
C34 C35 C36 O17 3.3(11) . .
C34 C35 C37 C38 -1.2(13) . .
C36 C35 C37 C38 -178.2(8) . .
C33 C32 C38 C37 -2.8(13) . .
C31 C32 C38 C37 175.3(8) . .
C35 C37 C38 C32 2.3(14) . .
C33 O19 C39 C40 114.3(10) . .
C33 O19 C39 C45 -72.2(12) . .
C45 C39 C40 C41 2.4(16) . .
O19 C39 C40 C41 175.7(8) . .
C39 C40 C41 C42 -4.0(15) . .
C40 C41 C42 C44 3.7(13) . .
C40 C41 C42 C43 -175.6(8) . .
Cd1 O21 C43 O20 -1.2(8) 2_766 .
Cd1 O21 C43 C42 -178.6(5) 2_766 .
Cd1 O20 C43 O21 1.0(7) 2_766 .
Cd1 O20 C43 C42 178.3(6) 2_766 .
C44 C42 C43 O21 -11.0(11) . .
C41 C42 C43 O21 168.4(8) . .
C44 C42 C43 O20 171.6(7) . .
C41 C42 C43 O20 -9.1(11) . .
C41 C42 C44 C45 -1.7(13) . .
C43 C42 C44 C45 177.6(7) . .
C40 C39 C45 C44 -0.5(15) . .
O19 C39 C45 C44 -173.6(7) . .
C42 C44 C45 C39 0.1(13) . .
Cd6 O23 C46 O22 -171.8(5) . .
Cd6 O23 C46 C47 13.0(12) . .
Cd2 O22 C46 O23 121.4(7) . .
Cd4 O22 C46 O23 -12.0(8) . .
Cd2 O22 C46 C47 -63.2(9) . .
Cd4 O22 C46 C47 163.4(5) . .
O23 C46 C47 C48 87.1(9) . .
O22 C46 C47 C48 -88.5(8) . .
O23 C46 C47 C53 -90.6(10) . .
O22 C46 C47 C53 93.8(9) . .
C53 C47 C48 O26 -179.3(7) . .
C46 C47 C48 O26 2.8(10) . .
C53 C47 C48 C49 -2.5(12) . .
C46 C47 C48 C49 179.7(7) . .
C54 O26 C48 C47 -168.6(8) . .
C54 O26 C48 C49 14.6(12) . .
C47 C48 C49 C50 3.5(12) . .
O26 C48 C49 C50 -179.9(7) . .
C48 C49 C50 C52 -3.9(12) . .
C48 C49 C50 C51 -179.6(7) . .
Cd3 O24 C51 O25 2.9(9) 1_445 .
Cd3 O24 C51 C50 -177.3(6) 1_445 .
C52 C50 C51 O24 5.2(12) . .
C49 C50 C51 O24 -179.2(7) . .
C52 C50 C51 O25 -175.0(8) . .
C49 C50 C51 O25 0.6(11) . .
C49 C50 C52 C53 3.3(12) . .
C51 C50 C52 C53 178.8(7) . .
C48 C47 C53 C52 1.9(12) . .
C46 C47 C53 C52 179.5(7) . .
C50 C52 C53 C47 -2.2(12) . .
C48 O26 C54 C60 -99.6(9) . .
C48 O26 C54 C55 82.3(10) . .
C60 C54 C55 C56 -0.3(13) . .
O26 C54 C55 C56 177.8(7) . .
C54 C55 C56 C57 1.3(14) . .
C55 C56 C57 C59 -0.7(13) . .
C55 C56 C57 C58 177.0(7) . .
Cd1 O28 C58 O27 -7.5(7) 2_755 .
Cd1 O28 C58 C57 172.2(6) 2_755 .
Cd1 O27 C58 O28 7.1(7) 2_755 .
Cd3 O27 C58 O28 -88.9(8) 2_755 .
Cd1 O27 C58 C57 -172.6(6) 2_755 .
Cd3 O27 C58 C57 91.3(7) 2_755 .
C59 C57 C58 O28 -173.0(7) . .
C56 C57 C58 O28 9.3(11) . .
C59 C57 C58 O27 6.7(11) . .
C56 C57 C58 O27 -170.9(7) . .
C56 C57 C59 C60 -0.9(12) . .
C58 C57 C59 C60 -178.6(7) . .
C55 C54 C60 C59 -1.3(13) . .
O26 C54 C60 C59 -179.4(6) . .
C57 C59 C60 C54 1.9(12) . .
C63 N1 C61 C62 -0.7(10) . .
Cd2 N1 C61 C62 -168.0(7) . .
N1 C61 C62 N2 1.1(11) . .
C63 N2 C62 C61 -1.0(10) . .
C61 N1 C63 N2 0.1(10) . .
Cd2 N1 C63 N2 171.8(5) . .
C61 N1 C63 C64 176.7(8) . .
Cd2 N1 C63 C64 -11.6(10) . .
C62 N2 C63 N1 0.6(10) . .
C62 N2 C63 C64 -175.9(8) . .
C66 N4 C64 N3 -0.5(9) . .
Cd2 N4 C64 N3 -175.9(5) . .
C66 N4 C64 C63 -175.4(7) . .
Cd2 N4 C64 C63 9.2(9) . .
C65 N3 C64 N4 1.3(9) . .
C65 N3 C64 C63 176.0(8) . .
N1 C63 C64 N4 1.4(13) . .
N2 C63 C64 N4 177.6(7) . .
N1 C63 C64 N3 -172.7(8) . .
N2 C63 C64 N3 3.5(14) . .
C64 N3 C65 C66 -1.6(10) . .
N3 C65 C66 N4 1.4(10) . .
C64 N4 C66 C65 -0.6(10) . .
Cd2 N4 C66 C65 171.8(7) . .
C69 N5 C67 C68 -1.9(10) . .
Cd3 N5 C67 C68 168.2(6) . .
C69 N6 C68 C67 -0.8(10) . .
N5 C67 C68 N6 1.7(10) . .
C67 N5 C69 N6 1.4(9) . .
Cd3 N5 C69 N6 -171.8(5) . .
C67 N5 C69 C70 -177.7(7) . .
Cd3 N5 C69 C70 9.0(10) . .
C68 N6 C69 N5 -0.4(10) . .
C68 N6 C69 C70 178.6(8) . .
C72 N8 C70 N7 -1.1(9) . .
Cd3 N8 C70 N7 177.4(5) . .
C72 N8 C70 C69 175.4(7) . .
Cd3 N8 C70 C69 -6.2(9) . .
C71 N7 C70 N8 1.0(9) . .
C71 N7 C70 C69 -175.2(8) . .
N5 C69 C70 N8 -1.6(12) . .
N6 C69 C70 N8 179.4(7) . .
N5 C69 C70 N7 174.2(7) . .
N6 C69 C70 N7 -4.8(14) . .
C70 N7 C71 C72 -0.6(9) . .
C70 N8 C72 C71 0.7(9) . .
Cd3 N8 C72 C71 -176.8(6) . .
N7 C71 C72 N8 -0.1(10) . .
